data_7057982
loop_
_publ_author_name
'Skiba, Joanna'
'Kowalczyk, Aleksandra'
'St\;aczek, Pawe\/l'
'Berna\'s, Tytus'
'Trzybi\'nski, Damian'
'Wo\'zniak, Krzysztof'
'Schatzschneider, Ulrich'
'Czerwieniec, Rafa\/l'
'Kowalski, Konrad'

_publ_section_title
;
 Luminescent fac-[Re(CO)3(phen)] carboxylato complexes with non-steroidal
 anti-inflammatory drugs: synthesis and mechanistic insights into the in
 vitro anticancer activity of fac-[Re(CO)3(phen)(aspirin)]
;
_journal_issue 2
_journal_name_full 'New Journal of Chemistry'
_journal_page_first 573
_journal_paper_doi 10.1039/C8NJ05494K
_journal_volume 43
_journal_year 2019
_chemical_formula_moiety 'C24 H15 N2 O7 Re'
_chemical_formula_sum 'C24 H15 N2 O7 Re'
_chemical_formula_weight 629.58
_space_group_crystal_system monoclinic
_space_group_IT_number 14
_space_group_name_Hall '-P 2yn'
_space_group_name_H-M_alt 'P 1 21/n 1'
_symmetry_space_group_name_Hall '-P 2yn'
_symmetry_space_group_name_H-M 'P 1 21/n 1'
_atom_sites_solution_hydrogens geom
_atom_sites_solution_primary direct
_audit_creation_date 2018-05-14
_audit_creation_method
;
Olex2 1.2
(compiled 2015.01.26 svn.r3150 for OlexSys, GUI svn.r4998)
;
_audit_update_record
;
2018-09-14 deposited with the CCDC.
2018-11-23 downloaded from the CCDC.
;
_cell_angle_alpha 90
_cell_angle_beta 92.127(2)
_cell_angle_gamma 90
_cell_formula_units_Z 4
_cell_length_a 10.7471(3)
_cell_length_b 12.2015(3)
_cell_length_c 16.6996(4)
_cell_measurement_reflns_used 8907
_cell_measurement_temperature 100(2)
_cell_measurement_theta_max 32.1510
_cell_measurement_theta_min 2.3100
_cell_volume 2188.32(10)
_computing_cell_refinement 'CrysAlisPro 1.171.38.43c (Rigaku OD, 2015)'
_computing_data_collection 'CrysAlisPro 1.171.38.43c (Rigaku OD, 2015)'
_computing_data_reduction 'CrysAlisPro 1.171.38.43c (Rigaku OD, 2015)'
_computing_molecular_graphics 'Olex2 (Dolomanov et al., 2009)'
_computing_publication_material 'Olex2 (Dolomanov et al., 2009)'
_computing_structure_refinement 'ShelXL (Sheldrick, 2008)'
_computing_structure_solution 'ShelXT (Sheldrick, 2015)'
_diffrn_ambient_environment N~2~
_diffrn_ambient_temperature 100(2)
_diffrn_detector 'CCD plate'
_diffrn_detector_area_resol_mean 16.0026
_diffrn_detector_type Eos
_diffrn_measured_fraction_theta_full 0.999
_diffrn_measured_fraction_theta_max 1.000
_diffrn_measurement_device 'four-circle diffractometer'
_diffrn_measurement_device_type 'SuperNova, Single source at offset, Eos'
_diffrn_measurement_method '\w scans'
_diffrn_orient_matrix_type 'CrysAlisPro convention (1999,Acta A55,543-557)'
_diffrn_orient_matrix_UB_11 -0.0246823000
_diffrn_orient_matrix_UB_12 -0.0058170000
_diffrn_orient_matrix_UB_13 0.0385094000
_diffrn_orient_matrix_UB_21 0.0505806000
_diffrn_orient_matrix_UB_22 0.0307688000
_diffrn_orient_matrix_UB_23 0.0168414000
_diffrn_orient_matrix_UB_31 -0.0348626000
_diffrn_orient_matrix_UB_32 0.0488972000
_diffrn_orient_matrix_UB_33 -0.0059752000
_diffrn_radiation_monochromator mirror
_diffrn_radiation_probe x-ray
_diffrn_radiation_type MoK\a
_diffrn_radiation_wavelength 0.71073
_diffrn_reflns_av_R_equivalents 0.0322
_diffrn_reflns_av_unetI/netI 0.0373
_diffrn_reflns_Laue_measured_fraction_full 0.999
_diffrn_reflns_Laue_measured_fraction_max 1.000
_diffrn_reflns_limit_h_max 14
_diffrn_reflns_limit_h_min -15
_diffrn_reflns_limit_k_max 17
_diffrn_reflns_limit_k_min -16
_diffrn_reflns_limit_l_max 23
_diffrn_reflns_limit_l_min -23
_diffrn_reflns_number 20546
_diffrn_reflns_point_group_measured_fraction_full 0.999
_diffrn_reflns_point_group_measured_fraction_max 1.000
_diffrn_reflns_theta_full 25.242
_diffrn_reflns_theta_max 30.507
_diffrn_reflns_theta_min 2.068
_diffrn_source 'micro-focus sealed X-ray tube'
_diffrn_source_type 'SuperNova (Mo) X-ray Source'
_exptl_absorpt_coefficient_mu 5.603
_exptl_absorpt_correction_T_max 0.782
_exptl_absorpt_correction_T_min 0.313
_exptl_absorpt_correction_type analytical
_exptl_absorpt_process_details
;
CrysAlisPro 1.171.38.43c (Rigaku Oxford Diffraction, 2015)
Analytical numeric absorption correction using a multifaceted crystal
            model based on expressions derived by R.C. Clark & J.S. Reid.
(Clark, R. C. & Reid, J. S. (1995). Acta Cryst. A51, 887-897)
Empirical absorption correction using spherical harmonics,
 implemented in SCALE3 ABSPACK scaling algorithm.
;
_exptl_crystal_colour yellow
_exptl_crystal_density_diffrn 1.911
_exptl_crystal_description plate
_exptl_crystal_F_000 1216
_exptl_crystal_size_max 0.34
_exptl_crystal_size_mid 0.18
_exptl_crystal_size_min 0.05
_refine_diff_density_max 1.187
_refine_diff_density_min -1.303
_refine_diff_density_rms 0.143
_refine_ls_extinction_method none
_refine_ls_goodness_of_fit_ref 1.061
_refine_ls_hydrogen_treatment constr
_refine_ls_matrix_type full
_refine_ls_number_parameters 335
_refine_ls_number_reflns 6698
_refine_ls_number_restraints 16
_refine_ls_restrained_S_all 1.084
_refine_ls_R_factor_all 0.0342
_refine_ls_R_factor_gt 0.0254
_refine_ls_shift/su_max 0.002
_refine_ls_shift/su_mean 0.000
_refine_ls_structure_factor_coef Fsqd
_refine_ls_weighting_details 'w=1/[\s^2^(Fo^2^)+(0.0172P)^2^+2.5677P] where P=(Fo^2^+2Fc^2^)/3'
_refine_ls_weighting_scheme calc
_refine_ls_wR_factor_gt 0.0511
_refine_ls_wR_factor_ref 0.0555
_reflns_Friedel_coverage 0.000
_reflns_number_gt 5710
_reflns_number_total 6698
_reflns_threshold_expression 'I > 2\s(I)'
_cod_data_source_file c8nj05494k2.cif
_cod_data_source_block 2017_11_27_dt_js-375_n
_cod_depositor_comments 'Adding full bibliography for 7057982--7057984.cif.'
_cod_original_cell_volume 2188.32(9)
_cod_database_code 7057982
_shelx_space_group_comment
;
The symmetry employed for this shelxl refinement is uniquely defined
by the following loop, which should always be used as a source of
symmetry information in preference to the above space-group names.
They are only intended as comments.
;
_reflns_odcompleteness_completeness 99.99
_reflns_odcompleteness_iscentric 1
_reflns_odcompleteness_theta 30.44
_olex2_refinement_description
;
1. Fixed Uiso
 At 1.2 times of:
  All C(H) groups
 At 1.5 times of:
  All C(H,H,H,H,H,H) groups
2. Restrained distances
 C18-O6B \\sim O6B-O6A
 with sigma of 0.02
 O6B-C23B \\sim O6A-C23A
 with sigma of 0.02
 C23B-C24 \\sim C24-C23A
 with sigma of 0.02
 C23B-O7B \\sim C23A-O7A
 with sigma of 0.02
3. Uiso/Uaniso restraints and constraints
Uanis(C23B) \\sim Ueq, Uanis(O6B) \\sim Ueq: with sigma of 0.001 and sigma for
terminal atoms of 0.002
4. Others
 Sof(C23B)=Sof(H24D)=Sof(H24E)=Sof(H24F)=Sof(O6B)=Sof(O7B)=1-FVAR(1)
 Sof(C23A)=Sof(H24A)=Sof(H24B)=Sof(H24C)=Sof(O6A)=Sof(O7A)=FVAR(1)
5.a Me refined with riding coordinates:
 C24(H24A,H24B,H24C), C24(H24D,H24E,H24F)
5.b Aromatic/amide H refined with riding coordinates:
 C4(H4), C5(H5), C6(H6), C8(H8), C9(H9), C11(H11), C12(H12), C13(H13),
 C19(H19), C20(H20), C21(H21), C22(H22)
;
_shelx_shelxl_version_number 2014/7
_olex2_submission_special_instructions 'No special instructions were received'
_oxdiff_exptl_absorpt_empirical_details
;
Empirical correction (ABSPACK) includes:
- Absorption correction using spherical harmonics
- Frame scaling
;
_oxdiff_exptl_absorpt_empirical_full_max 1.259
_oxdiff_exptl_absorpt_empirical_full_min 0.683

loop_
_space_group_symop_operation_xyz
'x, y, z'
'-x+1/2, y+1/2, -z+1/2'
'-x, -y, -z'
'x-1/2, -y-1/2, z-1/2'

loop_
_atom_site_label
_atom_site_type_symbol
_atom_site_fract_x
_atom_site_fract_y
_atom_site_fract_z
_atom_site_U_iso_or_equiv
_atom_site_adp_type
_atom_site_occupancy
_atom_site_site_symmetry_order
_atom_site_calc_flag
_atom_site_refinement_flags_posn
_atom_site_refinement_flags_adp
_atom_site_refinement_flags_occupancy
_atom_site_disorder_assembly
_atom_site_disorder_group
C1 C 0.5630(3) 0.2012(3) 0.18147(17) 0.0237(7) Uani 1 1 d . . . . .
C2 C 0.4710(3) 0.3970(2) 0.13579(16) 0.0168(6) Uani 1 1 d . . . . .
C3 C 0.7095(3) 0.3820(2) 0.18305(17) 0.0197(6) Uani 1 1 d . . . . .
C4 C 0.6709(3) 0.1929(2) 0.36892(18) 0.0205(6) Uani 1 1 d . . . . .
H4 H 0.6693 0.1373 0.3308 0.025 Uiso 1 1 calc R . . . .
C5 C 0.7079(3) 0.1672(3) 0.44751(18) 0.0236(7) Uani 1 1 d . . . . .
H5 H 0.7278 0.0953 0.4613 0.028 Uiso 1 1 calc R . . . .
C6 C 0.7150(3) 0.2481(3) 0.50443(17) 0.0236(7) Uani 1 1 d . . . . .
H6 H 0.7392 0.2317 0.5571 0.028 Uiso 1 1 calc R . . . .
C7 C 0.6849(3) 0.3562(3) 0.48203(16) 0.0196(6) Uani 1 1 d . . . . .
C8 C 0.6933(3) 0.4484(3) 0.53592(17) 0.0257(7) Uani 1 1 d . . . . .
H8 H 0.7199 0.4374 0.5889 0.031 Uiso 1 1 calc R . . . .
C9 C 0.6632(3) 0.5505(3) 0.51086(18) 0.0273(7) Uani 1 1 d . . . . .
H9 H 0.6715 0.6088 0.5465 0.033 Uiso 1 1 calc R . . . .
C10 C 0.6188(3) 0.5703(3) 0.43026(18) 0.0220(6) Uani 1 1 d . . . . .
C11 C 0.5831(3) 0.6743(3) 0.4014(2) 0.0268(7) Uani 1 1 d . . . . .
H11 H 0.5908 0.7356 0.4344 0.032 Uiso 1 1 calc R . . . .
C12 C 0.5372(3) 0.6846(3) 0.3246(2) 0.0280(7) Uani 1 1 d . . . . .
H12 H 0.5132 0.7530 0.3050 0.034 Uiso 1 1 calc R . . . .
C13 C 0.5262(3) 0.5926(3) 0.27549(18) 0.0232(6) Uani 1 1 d . . . . .
H13 H 0.4928 0.6008 0.2237 0.028 Uiso 1 1 calc R . . . .
C14 C 0.6076(3) 0.4818(2) 0.37667(15) 0.0154(5) Uani 1 1 d . . . . .
C15 C 0.6442(3) 0.3748(2) 0.40234(16) 0.0167(6) Uani 1 1 d . . . . .
C16 C 0.2841(3) 0.2991(2) 0.26743(15) 0.0143(5) Uani 1 1 d . . . . .
C17 C 0.1884(3) 0.2921(2) 0.33142(15) 0.0141(5) Uani 1 1 d . . . . .
C18 C 0.1876(3) 0.2032(3) 0.38188(19) 0.0230(7) Uani 1 1 d D . . . .
C19 C 0.1063(3) 0.1973(3) 0.44444(19) 0.0245(7) Uani 1 1 d . . . . .
H19 H 0.1063 0.1360 0.4776 0.029 Uiso 1 1 calc R . . . .
C20 C 0.0252(3) 0.2831(3) 0.45708(17) 0.0210(6) Uani 1 1 d . . . . .
H20 H -0.0274 0.2810 0.5000 0.025 Uiso 1 1 calc R . . . .
C21 C 0.0226(3) 0.3720(3) 0.40559(18) 0.0235(7) Uani 1 1 d . . . . .
H21 H -0.0334 0.4289 0.4129 0.028 Uiso 1 1 calc R . . . .
C22 C 0.1039(3) 0.3760(3) 0.34284(17) 0.0216(6) Uani 1 1 d . . . . .
H22 H 0.1017 0.4357 0.3081 0.026 Uiso 1 1 calc R . . . .
C23A C 0.3531(4) 0.0843(3) 0.41058(19) 0.0193(8) Uani 0.843(4) 1 d D . P A 1
C23B C 0.3210(16) 0.0722(13) 0.3516(8) 0.017(4) Uani 0.157(4) 1 d D U P A 2
C24 C 0.4255(3) -0.0096(3) 0.37720(18) 0.0235(7) Uani 1 1 d D . . . .
H24A H 0.3892 -0.0305 0.3261 0.035 Uiso 0.843(4) 1 calc R . P A 1
H24B H 0.5103 0.0126 0.3709 0.035 Uiso 0.843(4) 1 calc R . P A 1
H24C H 0.4233 -0.0707 0.4133 0.035 Uiso 0.843(4) 1 calc R . P A 1
H24D H 0.4595 0.0104 0.4291 0.035 Uiso 0.157(4) 1 calc R . P A 2
H24E H 0.3918 -0.0823 0.3793 0.035 Uiso 0.157(4) 1 calc R . P A 2
H24F H 0.4901 -0.0074 0.3390 0.035 Uiso 0.157(4) 1 calc R . P A 2
N1 N 0.6376(2) 0.29366(19) 0.34612(13) 0.0148(5) Uani 1 1 d . . . . .
N2 N 0.5617(2) 0.49352(19) 0.30011(13) 0.0157(5) Uani 1 1 d . . . . .
O1 O 0.5704(3) 0.1150(2) 0.15489(14) 0.0415(7) Uani 1 1 d . . . . .
O2 O 0.4224(2) 0.43025(18) 0.07805(11) 0.0235(5) Uani 1 1 d . . . . .
O3 O 0.7999(2) 0.41115(19) 0.15417(15) 0.0333(6) Uani 1 1 d . . . . .
O4 O 0.3954(2) 0.31550(18) 0.29693(11) 0.0196(4) Uani 1 1 d . . . . .
O5 O 0.2540(2) 0.2907(2) 0.19661(12) 0.0274(5) Uani 1 1 d . . . . .
O6A O 0.2594(2) 0.1130(2) 0.35866(13) 0.0173(6) Uani 0.843(4) 1 d D . P A 1
O6B O 0.2966(14) 0.1503(10) 0.4125(7) 0.021(3) Uani 0.157(4) 1 d D U P A 2
O7A O 0.3745(3) 0.1289(3) 0.47303(17) 0.0389(9) Uani 0.843(4) 1 d D . P A 1
O7B O 0.2616(13) 0.0660(11) 0.2877(7) 0.021(3) Uani 0.157(4) 1 d D . P A 2
Re1 Re 0.55734(2) 0.34301(2) 0.23030(2) 0.01306(4) Uani 1 1 d . . . . .

loop_
_atom_site_aniso_label
_atom_site_aniso_U_11
_atom_site_aniso_U_22
_atom_site_aniso_U_33
_atom_site_aniso_U_23
_atom_site_aniso_U_13
_atom_site_aniso_U_12
C1 0.034(2) 0.0194(15) 0.0181(13) -0.0013(11) 0.0027(13) -0.0070(14)
C2 0.0177(15) 0.0176(14) 0.0155(12) -0.0033(10) 0.0045(11) -0.0038(12)
C3 0.0217(17) 0.0127(13) 0.0246(13) -0.0007(11) 0.0002(12) -0.0006(12)
C4 0.0198(16) 0.0176(14) 0.0241(13) 0.0007(11) 0.0008(12) -0.0033(12)
C5 0.0228(17) 0.0224(16) 0.0253(14) 0.0088(12) -0.0038(13) -0.0023(13)
C6 0.0182(17) 0.0323(17) 0.0200(13) 0.0075(12) -0.0030(12) -0.0041(14)
C7 0.0138(15) 0.0280(16) 0.0167(12) -0.0001(11) -0.0016(11) -0.0044(12)
C8 0.0217(17) 0.0379(19) 0.0171(13) -0.0061(12) -0.0035(12) -0.0061(15)
C9 0.0254(18) 0.0321(18) 0.0244(14) -0.0119(13) 0.0002(13) -0.0056(15)
C10 0.0198(17) 0.0220(15) 0.0242(14) -0.0095(12) -0.0003(12) -0.0025(13)
C11 0.0225(18) 0.0209(16) 0.0368(17) -0.0137(13) -0.0004(14) 0.0005(13)
C12 0.0235(19) 0.0166(15) 0.0434(19) -0.0045(13) -0.0053(15) 0.0041(13)
C13 0.0223(17) 0.0216(15) 0.0254(14) -0.0028(12) -0.0041(13) 0.0032(13)
C14 0.0120(14) 0.0178(13) 0.0162(11) -0.0058(10) -0.0014(10) -0.0015(11)
C15 0.0140(14) 0.0197(14) 0.0162(12) -0.0018(10) -0.0019(10) -0.0027(12)
C16 0.0156(15) 0.0105(12) 0.0165(11) 0.0011(9) -0.0023(10) -0.0015(11)
C17 0.0113(14) 0.0163(13) 0.0146(11) -0.0018(10) -0.0008(10) -0.0029(11)
C18 0.0218(17) 0.0168(15) 0.0310(15) 0.0035(12) 0.0078(13) 0.0021(13)
C19 0.0226(17) 0.0211(15) 0.0305(15) 0.0103(12) 0.0087(13) -0.0005(13)
C20 0.0195(16) 0.0223(15) 0.0218(13) 0.0010(11) 0.0068(12) -0.0004(13)
C21 0.0217(17) 0.0246(16) 0.0244(14) 0.0024(12) 0.0056(12) 0.0072(13)
C22 0.0187(16) 0.0246(15) 0.0213(13) 0.0074(11) -0.0012(12) 0.0048(13)
C23A 0.022(2) 0.0195(18) 0.0168(15) -0.0023(12) 0.0006(14) -0.0059(15)
C23B 0.017(4) 0.017(4) 0.018(4) 0.0002(10) 0.0005(10) -0.0002(10)
C24 0.0238(18) 0.0211(15) 0.0255(14) -0.0047(12) -0.0008(13) 0.0045(13)
N1 0.0141(12) 0.0151(11) 0.0153(10) -0.0014(8) 0.0008(9) -0.0024(10)
N2 0.0141(12) 0.0154(11) 0.0175(10) -0.0035(9) -0.0024(9) 0.0006(10)
O1 0.075(2) 0.0169(12) 0.0323(13) -0.0079(10) 0.0030(13) -0.0054(13)
O2 0.0282(13) 0.0260(12) 0.0161(9) 0.0003(8) -0.0006(9) -0.0017(10)
O3 0.0253(14) 0.0267(13) 0.0489(14) 0.0049(11) 0.0157(11) -0.0044(11)
O4 0.0156(11) 0.0316(12) 0.0115(8) -0.0029(8) 0.0004(8) -0.0048(9)
O5 0.0196(12) 0.0474(15) 0.0150(9) 0.0039(9) -0.0023(8) -0.0065(11)
O6A 0.0188(14) 0.0150(12) 0.0181(11) -0.0022(9) 0.0011(10) 0.0046(10)
O6B 0.021(3) 0.021(3) 0.021(3) 0.0003(10) 0.0009(10) -0.0003(10)
O7A 0.043(2) 0.0432(19) 0.0288(14) -0.0188(13) -0.0159(14) 0.0205(16)
O7B 0.028(8) 0.016(7) 0.017(6) -0.003(5) 0.004(5) 0.002(6)
Re1 0.01440(6) 0.01293(6) 0.01193(5) -0.00181(4) 0.00133(4) -0.00275(4)

loop_
_atom_type_symbol
_atom_type_description
_atom_type_scat_dispersion_real
_atom_type_scat_dispersion_imag
_atom_type_scat_source
C C 0.0033 0.0016 'International Tables Vol C Tables 4.2.6.8 and 6.1.1.4'
H H 0.0000 0.0000 'International Tables Vol C Tables 4.2.6.8 and 6.1.1.4'
N N 0.0061 0.0033 'International Tables Vol C Tables 4.2.6.8 and 6.1.1.4'
O O 0.0106 0.0060 'International Tables Vol C Tables 4.2.6.8 and 6.1.1.4'
Re Re -1.0185 7.2310 'International Tables Vol C Tables 4.2.6.8 and 6.1.1.4'

loop_
_geom_angle_atom_site_label_1
_geom_angle_atom_site_label_2
_geom_angle_atom_site_label_3
_geom_angle
O1 C1 Re1 176.9(3)
O2 C2 Re1 178.0(3)
O3 C3 Re1 176.5(3)
C5 C4 H4 118.6
N1 C4 H4 118.6
N1 C4 C5 122.8(3)
C4 C5 H5 120.1
C6 C5 C4 119.9(3)
C6 C5 H5 120.1
C5 C6 H6 120.5
C5 C6 C7 119.0(3)
C7 C6 H6 120.5
C6 C7 C8 123.9(3)
C15 C7 C6 117.7(3)
C15 C7 C8 118.4(3)
C7 C8 H8 119.4
C9 C8 C7 121.2(3)
C9 C8 H8 119.4
C8 C9 H9 119.5
C8 C9 C10 121.0(3)
C10 C9 H9 119.5
C11 C10 C9 123.6(3)
C14 C10 C9 119.1(3)
C14 C10 C11 117.3(3)
C10 C11 H11 120.3
C12 C11 C10 119.4(3)
C12 C11 H11 120.3
C11 C12 H12 120.0
C11 C12 C13 120.0(3)
C13 C12 H12 120.0
C12 C13 H13 118.9
N2 C13 C12 122.3(3)
N2 C13 H13 118.9
C10 C14 C15 119.8(3)
N2 C14 C10 122.5(3)
N2 C14 C15 117.7(2)
C7 C15 C14 120.4(3)
N1 C15 C7 122.8(3)
N1 C15 C14 116.8(2)
O4 C16 C17 112.5(2)
O5 C16 C17 121.1(3)
O5 C16 O4 126.3(3)
C18 C17 C16 119.9(3)
C18 C17 C22 118.7(3)
C22 C17 C16 121.4(2)
C17 C18 C19 121.4(3)
C17 C18 O6A 115.6(3)
C17 C18 O6B 123.9(6)
C19 C18 O6A 122.3(3)
C19 C18 O6B 103.9(6)
C18 C19 H19 120.2
C20 C19 C18 119.5(3)
C20 C19 H19 120.2
C19 C20 H20 120.1
C19 C20 C21 119.8(3)
C21 C20 H20 120.1
C20 C21 H21 120.1
C20 C21 C22 119.8(3)
C22 C21 H21 120.1
C17 C22 C21 120.7(3)
C17 C22 H22 119.7
C21 C22 H22 119.7
O6A C23A C24 110.1(3)
O7A C23A C24 125.9(4)
O7A C23A O6A 123.9(3)
O6B C23B C24 112.6(10)
O7B C23B C24 123.3(12)
O7B C23B O6B 124.0(14)
C23A C24 H24A 109.5
C23A C24 H24B 109.5
C23A C24 H24C 109.5
C23B C24 H24D 109.5
C23B C24 H24E 109.5
C23B C24 H24F 109.5
H24A C24 H24B 109.5
H24A C24 H24C 109.5
H24B C24 H24C 109.5
H24D C24 H24E 109.5
H24D C24 H24F 109.5
H24E C24 H24F 109.5
C4 N1 C15 117.8(2)
C4 N1 Re1 127.12(19)
C15 N1 Re1 114.84(19)
C13 N2 C14 118.4(2)
C13 N2 Re1 127.03(19)
C14 N2 Re1 114.54(18)
C16 O4 Re1 126.06(17)
C23A O6A C18 115.5(3)
C18 O6B C23B 102.6(10)
C1 Re1 C2 88.98(13)
C1 Re1 N1 96.37(11)
C1 Re1 N2 172.29(11)
C1 Re1 O4 96.89(11)
C2 Re1 N1 172.54(10)
C2 Re1 N2 98.69(10)
C2 Re1 O4 96.00(10)
C3 Re1 C1 90.44(13)
C3 Re1 C2 88.27(13)
C3 Re1 N1 96.86(11)
C3 Re1 N2 90.53(11)
C3 Re1 O4 171.56(10)
N1 Re1 N2 75.93(9)
O4 Re1 N1 78.24(8)
O4 Re1 N2 81.65(9)

loop_
_geom_bond_atom_site_label_1
_geom_bond_atom_site_label_2
_geom_bond_distance
C1 O1 1.147(4)
C1 Re1 1.914(3)
C2 O2 1.153(3)
C2 Re1 1.918(3)
C3 O3 1.157(4)
C3 Re1 1.903(3)
C4 H4 0.9300
C4 C5 1.393(4)
C4 N1 1.332(4)
C5 H5 0.9300
C5 C6 1.370(4)
C6 H6 0.9300
C6 C7 1.405(4)
C7 C8 1.442(4)
C7 C15 1.404(4)
C8 H8 0.9300
C8 C9 1.349(5)
C9 H9 0.9300
C9 C10 1.432(4)
C10 C11 1.406(5)
C10 C14 1.405(4)
C11 H11 0.9300
C11 C12 1.362(5)
C12 H12 0.9300
C12 C13 1.392(4)
C13 H13 0.9300
C13 N2 1.329(4)
C14 C15 1.425(4)
C14 N2 1.360(3)
C15 N1 1.365(3)
C16 C17 1.513(4)
C16 O4 1.292(3)
C16 O5 1.219(3)
C17 C18 1.374(4)
C17 C22 1.386(4)
C18 C19 1.388(4)
C18 O6A 1.407(4)
C18 O6B 1.416(14)
C19 H19 0.9300
C19 C20 1.383(4)
C20 H20 0.9300
C20 C21 1.384(4)
C21 H21 0.9300
C21 C22 1.390(4)
C22 H22 0.9300
C23A C24 1.503(5)
C23A O6A 1.350(4)
C23A O7A 1.192(4)
C23B C24 1.551(14)
C23B O6B 1.426(14)
C23B O7B 1.225(14)
C24 H24A 0.9600
C24 H24B 0.9600
C24 H24C 0.9600
C24 H24D 0.9600
C24 H24E 0.9600
C24 H24F 0.9600
N1 Re1 2.173(2)
N2 Re1 2.175(2)
O4 Re1 2.127(2)

loop_
_geom_torsion_atom_site_label_1
_geom_torsion_atom_site_label_2
_geom_torsion_atom_site_label_3
_geom_torsion_atom_site_label_4
_geom_torsion
C4 C5 C6 C7 -0.3(5)
C5 C4 N1 C15 2.0(5)
C5 C4 N1 Re1 -172.2(2)
C5 C6 C7 C8 -177.7(3)
C5 C6 C7 C15 2.5(5)
C6 C7 C8 C9 180.0(3)
C6 C7 C15 C14 177.5(3)
C6 C7 C15 N1 -2.7(5)
C7 C8 C9 C10 1.6(5)
C7 C15 N1 C4 0.4(4)
C7 C15 N1 Re1 175.3(2)
C8 C7 C15 C14 -2.4(4)
C8 C7 C15 N1 177.5(3)
C8 C9 C10 C11 178.3(3)
C8 C9 C10 C14 -0.5(5)
C9 C10 C11 C12 -177.4(3)
C9 C10 C14 C15 -2.0(5)
C9 C10 C14 N2 177.5(3)
C10 C11 C12 C13 -0.1(5)
C10 C14 C15 C7 3.5(4)
C10 C14 C15 N1 -176.4(3)
C10 C14 N2 C13 -0.1(4)
C10 C14 N2 Re1 179.2(2)
C11 C10 C14 C15 179.0(3)
C11 C10 C14 N2 -1.4(5)
C11 C12 C13 N2 -1.5(5)
C12 C13 N2 C14 1.6(5)
C12 C13 N2 Re1 -177.6(2)
C14 C10 C11 C12 1.5(5)
C14 C15 N1 C4 -179.7(3)
C14 C15 N1 Re1 -4.8(3)
C15 C7 C8 C9 -0.2(5)
C15 C14 N2 C13 179.4(3)
C15 C14 N2 Re1 -1.2(3)
C16 C17 C18 C19 175.9(3)
C16 C17 C18 O6A -13.6(4)
C16 C17 C18 O6B 37.5(7)
C16 C17 C22 C21 -175.3(3)
C17 C16 O4 Re1 -175.04(17)
C17 C18 C19 C20 -0.8(5)
C17 C18 O6A C23A 118.8(3)
C17 C18 O6B C23B -87.4(11)
C18 C17 C22 C21 2.0(5)
C18 C19 C20 C21 2.4(5)
C19 C18 O6A C23A -70.8(4)
C19 C18 O6B C23B 128.3(10)
C19 C20 C21 C22 -1.8(5)
C20 C21 C22 C17 -0.4(5)
C22 C17 C18 C19 -1.4(5)
C22 C17 C18 O6A 169.2(3)
C22 C17 C18 O6B -139.8(6)
C24 C23A O6A C18 -177.6(3)
C24 C23B O6B C18 -171.0(10)
N1 C4 C5 C6 -2.1(5)
N2 C14 C15 C7 -176.1(3)
N2 C14 C15 N1 4.1(4)
O4 C16 C17 C18 -69.9(3)
O4 C16 C17 C22 107.3(3)
O5 C16 C17 C18 110.8(3)
O5 C16 C17 C22 -72.0(4)
O5 C16 O4 Re1 4.2(4)
O6A C18 C19 C20 -170.7(3)
O6B C18 C19 C20 144.6(6)
O7A C23A O6A C18 1.5(5)
O7B C23B O6B C18 5(2)
